data_7028238
loop_
_publ_author_name
'Yue, Erlin'
'Zhang, Liping'
'Xing, Qifeng'
'Cao, Xiao-Ping'
'Hao, Xiang'
'Redshaw, Carl'
'Sun, Wen-Hua'

_publ_section_title
;
 2-(1-(2-Benzhydrylnaphthylimino)ethyl)pyridylnickel halides: synthesis,
 characterization, and ethylene polymerization behavior.
;
_journal_issue 2
_journal_name_full 'Dalton transactions (Cambridge, England : 2003)'
_journal_page_first 423
_journal_page_last 431
_journal_paper_doi 10.1039/c3dt52234b
_journal_volume 43
_journal_year 2014
_chemical_formula_sum 'C86 H68 Br2 N4 Ni O0'
_chemical_formula_weight 1375.97
_chemical_name_systematic
;
 ?
;
_space_group_IT_number 2
_symmetry_cell_setting triclinic
_symmetry_space_group_name_Hall '-P 1'
_symmetry_space_group_name_H-M 'P -1'
_atom_sites_solution_hydrogens geom
_atom_sites_solution_primary direct
_atom_sites_solution_secondary difmap
_audit_creation_method SHELXL-97
_cell_angle_alpha 91.61(3)
_cell_angle_beta 104.33(3)
_cell_angle_gamma 95.61(3)
_cell_formula_units_Z 2
_cell_length_a 11.391(2)
_cell_length_b 18.201(4)
_cell_length_c 18.612(4)
_cell_measurement_reflns_used 33431
_cell_measurement_temperature 173(2)
_cell_measurement_theta_max 27.43
_cell_measurement_theta_min 1.13
_cell_volume 3715.3(14)
_computing_cell_refinement 'CrystalClear (Rigaku Inc., 2007)'
_computing_data_collection 'CrystalClear (Rigaku Inc., 2007)'
_computing_data_reduction 'CrystalClear (Rigaku Inc., 2007)'
_computing_molecular_graphics 'XP in Siemens SHELXTL (Sheldrick, 1994)'
_computing_publication_material 'SHELX97 (Sheldrick, 1997)'
_computing_structure_refinement 'SHELXL-97 (Sheldrick, 1997)'
_computing_structure_solution 'SHELXS-97 (Sheldrick, 1990)'
_diffrn_ambient_temperature 173(2)
_diffrn_detector_area_resol_mean 28.5714
_diffrn_measured_fraction_theta_full 0.991
_diffrn_measured_fraction_theta_max 0.991
_diffrn_measurement_device_type 'MM007-HF CCD(Saturn 724+)'
_diffrn_measurement_method '\w scans at fixed \c = 45\%'
_diffrn_radiation_monochromator Confocal
_diffrn_radiation_source 'Rotating Anode'
_diffrn_radiation_type MoK\a
_diffrn_radiation_wavelength 0.71073
_diffrn_reflns_av_R_equivalents 0.0624
_diffrn_reflns_av_unetI/netI 0.0969
_diffrn_reflns_limit_h_max 14
_diffrn_reflns_limit_h_min -14
_diffrn_reflns_limit_k_max 23
_diffrn_reflns_limit_k_min -23
_diffrn_reflns_limit_l_max 24
_diffrn_reflns_limit_l_min -22
_diffrn_reflns_number 33431
_diffrn_reflns_theta_full 27.43
_diffrn_reflns_theta_max 27.43
_diffrn_reflns_theta_min 1.13
_diffrn_standards_decay_% none
_diffrn_standards_interval_count none
_diffrn_standards_interval_time none
_diffrn_standards_number none
_exptl_absorpt_coefficient_mu 1.382
_exptl_absorpt_correction_T_max 1.0000
_exptl_absorpt_correction_T_min 0.7497
_exptl_absorpt_correction_type empirical
_exptl_absorpt_process_details 'CrystalClear (Rigaku Inc., 2008)'
_exptl_crystal_colour brown
_exptl_crystal_density_diffrn 1.230
_exptl_crystal_density_method 'not measured'
_exptl_crystal_description Plate
_exptl_crystal_F_000 1420
_exptl_crystal_size_max 0.175
_exptl_crystal_size_mid 0.122
_exptl_crystal_size_min 0.056
_platon_squeeze_details ' ?'
_refine_diff_density_max 0.728
_refine_diff_density_min -0.783
_refine_diff_density_rms 0.114
_refine_ls_extinction_method none
_refine_ls_goodness_of_fit_ref 1.024
_refine_ls_hydrogen_treatment constr
_refine_ls_matrix_type full
_refine_ls_number_parameters 838
_refine_ls_number_reflns 16797
_refine_ls_number_restraints 0
_refine_ls_restrained_S_all 1.024
_refine_ls_R_factor_gt 0.0825
_refine_ls_shift/su_max 0.000
_refine_ls_shift/su_mean 0.000
_refine_ls_structure_factor_coef Fsqd
_refine_ls_weighting_details 'calc w=1/[\s^2^(Fo^2^)+(0.1300P)^2^+3.4198P] where P=(Fo^2^+2Fc^2^)/3'
_refine_ls_weighting_scheme calc
_refine_ls_wR_factor_gt 0.2210
_refine_ls_wR_factor_ref 0.2529
_reflns_number_gt 11472
_reflns_number_total 16797
_reflns_threshold_expression >2sigma(I)
_cod_data_source_file c3dt52234b.txt
_cod_data_source_block Ni2
_cod_original_cell_volume 3715.4(13)
_cod_original_sg_symbol_H-M P-1
_cod_database_code 7028238
_refine_ls_r_factor_ref 0.1150

loop_
_symmetry_equiv_pos_as_xyz
'x, y, z'
'-x, -y, -z'

loop_
_atom_site_label
_atom_site_type_symbol
_atom_site_fract_x
_atom_site_fract_y
_atom_site_fract_z
_atom_site_U_iso_or_equiv
_atom_site_adp_type
_atom_site_occupancy
_atom_site_symmetry_multiplicity
_atom_site_calc_flag
_atom_site_refinement_flags
Br1 Br 0.21172(5) 0.40148(3) 0.11992(3) 0.04351(17) Uani 1 1 d .
N1 N 0.3072(4) 0.2516(2) 0.2033(2) 0.0325(9) Uani 1 1 d .
Ni1 Ni 0.31749(5) 0.29658(3) 0.10468(3) 0.02999(16) Uani 1 1 d .
C1 C 0.3517(5) 0.2834(3) 0.2719(3) 0.0364(11) Uani 1 1 d .
H1A H 0.3701 0.3345 0.2771 0.044 Uiso 1 1 calc R
N2 N 0.2370(3) 0.1915(2) 0.0680(2) 0.0279(8) Uani 1 1 d .
Br2 Br 0.33265(6) -0.06392(3) 0.23663(4) 0.0574(2) Uani 1 1 d .
C2 C 0.3712(5) 0.2438(3) 0.3348(3) 0.0453(13) Uani 1 1 d .
H2A H 0.4018 0.2678 0.3814 0.054 Uiso 1 1 calc R
N3 N 0.3498(4) 0.3194(2) 0.0032(2) 0.0309(8) Uani 1 1 d .
C3 C 0.3444(5) 0.1675(3) 0.3276(3) 0.0468(13) Uani 1 1 d .
H3A H 0.3590 0.1395 0.3692 0.056 Uiso 1 1 calc R
N4 N 0.5024(4) 0.2897(2) 0.1255(2) 0.0315(8) Uani 1 1 d .
C4 C 0.2958(5) 0.1337(3) 0.2576(3) 0.0397(12) Uani 1 1 d .
H4A H 0.2758 0.0828 0.2516 0.048 Uiso 1 1 calc R
C5 C 0.2774(5) 0.1769(3) 0.1967(3) 0.0353(11) Uani 1 1 d .
C6 C 0.2260(4) 0.1463(3) 0.1193(3) 0.0310(10) Uani 1 1 d .
C7 C 0.1705(6) 0.0686(3) 0.1052(3) 0.0470(13) Uani 1 1 d .
H7A H 0.1403 0.0579 0.0527 0.070 Uiso 1 1 calc R
H7B H 0.1043 0.0613 0.1287 0.070 Uiso 1 1 calc R
H7C H 0.2307 0.0362 0.1252 0.070 Uiso 1 1 calc R
C8 C 0.1944(4) 0.1713(3) -0.0100(3) 0.0305(10) Uani 1 1 d .
C9 C 0.0849(4) 0.1927(3) -0.0508(3) 0.0313(10) Uani 1 1 d .
C10 C 0.0592(4) 0.1850(3) -0.1297(3) 0.0342(10) Uani 1 1 d .
H10A H -0.0154 0.1974 -0.1573 0.041 Uiso 1 1 calc R
C11 C 0.1385(4) 0.1605(3) -0.1670(3) 0.0339(10) Uani 1 1 d .
C12 C 0.2525(4) 0.1373(3) -0.1250(3) 0.0337(10) Uani 1 1 d .
C13 C 0.3416(5) 0.1140(3) -0.1586(3) 0.0395(12) Uani 1 1 d .
H13A H 0.3263 0.1118 -0.2101 0.047 Uiso 1 1 calc R
C14 C 0.4494(5) 0.0946(3) -0.1175(3) 0.0435(12) Uani 1 1 d .
H14A H 0.5079 0.0812 -0.1410 0.052 Uiso 1 1 calc R
C15 C 0.4725(5) 0.0947(3) -0.0400(3) 0.0447(13) Uani 1 1 d .
H15A H 0.5446 0.0793 -0.0121 0.054 Uiso 1 1 calc R
C16 C 0.3877(5) 0.1178(3) -0.0054(3) 0.0369(11) Uani 1 1 d .
H16A H 0.4035 0.1181 0.0461 0.044 Uiso 1 1 calc R
C17 C 0.2772(4) 0.1410(3) -0.0466(3) 0.0320(10) Uani 1 1 d .
C18 C 0.0022(4) 0.2302(3) -0.0118(3) 0.0309(10) Uani 1 1 d .
H18A H 0.0556 0.2685 0.0223 0.037 Uiso 1 1 calc R
C19 C -0.0554(5) 0.1790(3) 0.0376(3) 0.0369(11) Uani 1 1 d .
C20 C -0.0496(5) 0.2031(3) 0.1100(3) 0.0421(12) Uani 1 1 d .
H20A H -0.0084 0.2491 0.1284 0.050 Uiso 1 1 calc R
C21 C -0.1050(6) 0.1590(4) 0.1561(4) 0.0544(16) Uani 1 1 d .
H21A H -0.1012 0.1753 0.2045 0.065 Uiso 1 1 calc R
C22 C -0.1653(6) 0.0910(4) 0.1271(4) 0.0593(18) Uani 1 1 d .
H22A H -0.2021 0.0611 0.1568 0.071 Uiso 1 1 calc R
C23 C -0.1723(5) 0.0663(3) 0.0555(4) 0.0540(16) Uani 1 1 d .
H23A H -0.2139 0.0205 0.0370 0.065 Uiso 1 1 calc R
C24 C -0.1161(5) 0.1108(3) 0.0102(4) 0.0455(13) Uani 1 1 d .
H24A H -0.1200 0.0943 -0.0382 0.055 Uiso 1 1 calc R
C25 C -0.0930(4) 0.2711(3) -0.0635(3) 0.0349(11) Uani 1 1 d .
C26 C -0.1965(4) 0.2347(3) -0.1115(3) 0.0396(12) Uani 1 1 d .
H26A H -0.2118 0.1836 -0.1110 0.047 Uiso 1 1 calc R
C27 C -0.2774(5) 0.2733(4) -0.1604(3) 0.0545(16) Uani 1 1 d .
H27A H -0.3450 0.2480 -0.1936 0.065 Uiso 1 1 calc R
C28 C -0.2577(6) 0.3499(4) -0.1597(4) 0.0599(17) Uani 1 1 d .
H28A H -0.3127 0.3762 -0.1918 0.072 Uiso 1 1 calc R
C29 C -0.1578(6) 0.3862(4) -0.1122(4) 0.0594(17) Uani 1 1 d .
H29A H -0.1443 0.4374 -0.1121 0.071 Uiso 1 1 calc R
C30 C -0.0746(5) 0.3478(3) -0.0631(3) 0.0434(12) Uani 1 1 d .
H30A H -0.0071 0.3735 -0.0302 0.052 Uiso 1 1 calc R
C31 C 0.1112(5) 0.1600(3) -0.2525(3) 0.0381(11) Uani 1 1 d .
H31A H 0.1880 0.1785 -0.2637 0.046 Uiso 1 1 calc R
C32 C 0.0759(5) 0.0818(3) -0.2911(3) 0.0441(12) Uani 1 1 d .
C33 C 0.1039(7) 0.0678(4) -0.3581(4) 0.0613(17) Uani 1 1 d .
H33A H 0.1446 0.1051 -0.3787 0.074 Uiso 1 1 calc R
C34 C 0.0718(8) -0.0011(5) -0.3947(4) 0.072(2) Uani 1 1 d .
H34A H 0.0919 -0.0101 -0.4394 0.087 Uiso 1 1 calc R
C35 C 0.0099(7) -0.0568(4) -0.3651(4) 0.0628(18) Uani 1 1 d .
H35A H -0.0105 -0.1035 -0.3890 0.075 Uiso 1 1 calc R
C36 C -0.0206(7) -0.0421(4) -0.3003(4) 0.0645(18) Uani 1 1 d .
H36A H -0.0654 -0.0787 -0.2812 0.077 Uiso 1 1 calc R
C37 C 0.0139(6) 0.0261(4) -0.2621(4) 0.0532(15) Uani 1 1 d .
H37A H -0.0049 0.0344 -0.2169 0.064 Uiso 1 1 calc R
C38 C 0.0217(5) 0.2144(3) -0.2838(3) 0.0404(12) Uani 1 1 d .
C39 C 0.0658(6) 0.2864(3) -0.2956(3) 0.0489(14) Uani 1 1 d .
H39A H 0.1495 0.2988 -0.2867 0.059 Uiso 1 1 calc R
C40 C -0.0122(7) 0.3397(4) -0.3202(4) 0.0620(17) Uani 1 1 d .
H40A H 0.0184 0.3876 -0.3271 0.074 Uiso 1 1 calc R
C41 C -0.1365(8) 0.3198(4) -0.3343(4) 0.067(2) Uani 1 1 d .
H41A H -0.1899 0.3547 -0.3511 0.081 Uiso 1 1 calc R
C42 C -0.1820(6) 0.2497(4) -0.3239(3) 0.0589(17) Uani 1 1 d .
H42A H -0.2658 0.2378 -0.3326 0.071 Uiso 1 1 calc R
C43 C -0.1038(5) 0.1958(3) -0.3003(3) 0.0447(13) Uani 1 1 d .
H43A H -0.1355 0.1477 -0.2956 0.054 Uiso 1 1 calc R
C44 C 0.2696(5) 0.3397(3) -0.0577(3) 0.0391(11) Uani 1 1 d .
H44A H 0.1934 0.3505 -0.0534 0.047 Uiso 1 1 calc R
C45 C 0.2964(5) 0.3450(3) -0.1254(3) 0.0445(13) Uani 1 1 d .
H45A H 0.2399 0.3599 -0.1660 0.053 Uiso 1 1 calc R
C46 C 0.4090(5) 0.3278(3) -0.1324(3) 0.0479(14) Uani 1 1 d .
H46A H 0.4287 0.3300 -0.1779 0.058 Uiso 1 1 calc R
C47 C 0.4916(5) 0.3072(3) -0.0704(3) 0.0438(13) Uani 1 1 d .
H47A H 0.5678 0.2957 -0.0739 0.053 Uiso 1 1 calc R
C48 C 0.4606(4) 0.3040(3) -0.0036(3) 0.0339(10) Uani 1 1 d .
C49 C 0.5467(5) 0.2894(3) 0.0682(3) 0.0345(10) Uani 1 1 d .
C50 C 0.6747(5) 0.2768(3) 0.0686(3) 0.0424(12) Uani 1 1 d .
H50A H 0.7190 0.2690 0.1183 0.064 Uiso 1 1 calc R
H50B H 0.7133 0.3192 0.0507 0.064 Uiso 1 1 calc R
H50C H 0.6738 0.2340 0.0370 0.064 Uiso 1 1 calc R
C51 C 0.5784(4) 0.2897(3) 0.1996(3) 0.0323(10) Uani 1 1 d .
C52 C 0.6171(4) 0.3566(3) 0.2400(3) 0.0338(10) Uani 1 1 d .
C53 C 0.6767(4) 0.3552(3) 0.3147(3) 0.0358(11) Uani 1 1 d .
H53A H 0.6989 0.4001 0.3422 0.043 Uiso 1 1 calc R
C54 C 0.7047(4) 0.2921(3) 0.3504(3) 0.0390(11) Uani 1 1 d .
C55 C 0.6679(4) 0.2230(3) 0.3101(3) 0.0370(11) Uani 1 1 d .
C56 C 0.6924(5) 0.1539(3) 0.3417(4) 0.0510(14) Uani 1 1 d .
H56A H 0.7382 0.1531 0.3905 0.061 Uiso 1 1 calc R
C57 C 0.6496(6) 0.0890(3) 0.3012(4) 0.0570(16) Uani 1 1 d .
H57A H 0.6612 0.0445 0.3239 0.068 Uiso 1 1 calc R
C58 C 0.5891(6) 0.0881(3) 0.2268(4) 0.0554(16) Uani 1 1 d .
H58A H 0.5630 0.0431 0.2000 0.067 Uiso 1 1 calc R
C59 C 0.5673(5) 0.1526(3) 0.1923(3) 0.0417(12) Uani 1 1 d .
H59A H 0.5280 0.1513 0.1420 0.050 Uiso 1 1 calc R
C60 C 0.6047(4) 0.2216(3) 0.2333(3) 0.0349(11) Uani 1 1 d .
C61 C 0.5945(5) 0.4296(3) 0.2027(3) 0.0348(10) Uani 1 1 d .
H61A H 0.5124 0.4217 0.1695 0.042 Uiso 1 1 calc R
C62 C 0.6812(5) 0.4458(3) 0.1533(3) 0.0401(12) Uani 1 1 d .
C63 C 0.6369(6) 0.4673(3) 0.0813(3) 0.0450(13) Uani 1 1 d .
H63A H 0.5543 0.4721 0.0640 0.054 Uiso 1 1 calc R
C64 C 0.7138(8) 0.4817(3) 0.0348(4) 0.0616(19) Uani 1 1 d .
H64A H 0.6825 0.4952 -0.0134 0.074 Uiso 1 1 calc R
C65 C 0.8351(8) 0.4759(4) 0.0600(5) 0.074(2) Uani 1 1 d .
H65A H 0.8868 0.4866 0.0292 0.088 Uiso 1 1 calc R
C66 C 0.8832(6) 0.4538(4) 0.1328(5) 0.0632(19) Uani 1 1 d .
H66 H 0.9661 0.4498 0.1500 0.076 Uiso 1 1 calc R
C67 C 0.8056(5) 0.4383(3) 0.1778(4) 0.0492(14) Uani 1 1 d .
H67A H 0.8363 0.4225 0.2252 0.059 Uiso 1 1 calc R
C68 C 0.5936(5) 0.4946(3) 0.2565(3) 0.0430(12) Uani 1 1 d .
C69 C 0.7045(6) 0.5344(3) 0.2970(3) 0.0493(14) Uani 1 1 d .
H69A H 0.7784 0.5234 0.2890 0.059 Uiso 1 1 calc R
C70 C 0.7015(8) 0.5899(4) 0.3489(4) 0.067(2) Uani 1 1 d .
H70 H 0.7737 0.6153 0.3772 0.081 Uiso 1 1 calc R
C71 C 0.5884(10) 0.6078(4) 0.3586(4) 0.080(3) Uani 1 1 d .
H71A H 0.5856 0.6458 0.3924 0.096 Uiso 1 1 calc R
C72 C 0.4834(8) 0.5689(4) 0.3183(4) 0.073(2) Uani 1 1 d .
H72A H 0.4089 0.5805 0.3248 0.087 Uiso 1 1 calc R
C73 C 0.4858(6) 0.5133(4) 0.2686(3) 0.0540(15) Uani 1 1 d .
H73A H 0.4128 0.4872 0.2422 0.065 Uiso 1 1 calc R
C74 C 0.7779(5) 0.2945(3) 0.4322(3) 0.0433(12) Uani 1 1 d .
H74A H 0.7421 0.2532 0.4552 0.052 Uiso 1 1 calc R
C75 C 0.9111(5) 0.2824(3) 0.4394(3) 0.0430(12) Uani 1 1 d .
C76 C 0.9703(6) 0.3011(5) 0.3852(4) 0.066(2) Uani 1 1 d .
H76A H 0.9285 0.3212 0.3421 0.080 Uiso 1 1 calc R
C77 C 1.0928(7) 0.2902(6) 0.3945(4) 0.084(3) Uani 1 1 d .
H77A H 1.1314 0.3023 0.3572 0.101 Uiso 1 1 calc R
C78 C 1.1548(6) 0.2626(5) 0.4561(4) 0.068(2) Uani 1 1 d .
H78A H 1.2364 0.2560 0.4616 0.082 Uiso 1 1 calc R
C79 C 1.0989(6) 0.2435(4) 0.5124(4) 0.0612(18) Uani 1 1 d .
H79A H 1.1431 0.2246 0.5554 0.073 Uiso 1 1 calc R
C80 C 0.9760(6) 0.2529(4) 0.5040(3) 0.0520(15) Uani 1 1 d .
H80A H 0.9377 0.2397 0.5412 0.062 Uiso 1 1 calc R
C81 C 0.8504(7) 0.4230(4) 0.4943(5) 0.079(2) Uani 1 1 d .
H81A H 0.9269 0.4189 0.4860 0.095 Uiso 1 1 calc R
C82 C 0.7626(6) 0.3652(4) 0.4732(3) 0.0491(14) Uani 1 1 d .
C83 C 0.6513(6) 0.3728(4) 0.4890(3) 0.0582(17) Uani 1 1 d .
H83A H 0.5896 0.3338 0.4768 0.070 Uiso 1 1 calc R
C84 C 0.6307(8) 0.4376(5) 0.5229(4) 0.074(2) Uani 1 1 d .
H84A H 0.5549 0.4414 0.5322 0.088 Uiso 1 1 calc R
C85 C 0.7195(9) 0.4958(5) 0.5427(5) 0.083(2) Uani 1 1 d .
H85A H 0.7054 0.5391 0.5654 0.100 Uiso 1 1 calc R
C86 C 0.8300(10) 0.4886(5) 0.5281(7) 0.108(4) Uani 1 1 d .
H86A H 0.8919 0.5275 0.5408 0.130 Uiso 1 1 calc R

loop_
_atom_site_aniso_label
_atom_site_aniso_U_11
_atom_site_aniso_U_22
_atom_site_aniso_U_33
_atom_site_aniso_U_23
_atom_site_aniso_U_13
_atom_site_aniso_U_12
Br1 0.0487(3) 0.0338(3) 0.0558(3) 0.0104(2) 0.0234(3) 0.0133(2)
N1 0.034(2) 0.033(2) 0.035(2) 0.0033(17) 0.0173(17) 0.0021(17)
Ni1 0.0293(3) 0.0256(3) 0.0383(3) 0.0078(2) 0.0145(2) 0.0019(2)
C1 0.041(3) 0.034(3) 0.040(3) 0.007(2) 0.020(2) 0.003(2)
N2 0.0236(19) 0.0249(19) 0.037(2) 0.0061(16) 0.0104(15) 0.0017(15)
Br2 0.0632(4) 0.0383(3) 0.0814(5) 0.0118(3) 0.0380(3) 0.0041(3)
C2 0.042(3) 0.055(4) 0.040(3) 0.009(3) 0.013(2) 0.003(3)
N3 0.031(2) 0.0249(19) 0.040(2) 0.0100(16) 0.0157(16) -0.0007(16)
C3 0.041(3) 0.057(4) 0.047(3) 0.018(3) 0.017(2) 0.008(3)
N4 0.033(2) 0.0244(19) 0.039(2) 0.0042(16) 0.0135(17) 0.0005(16)
C4 0.040(3) 0.036(3) 0.046(3) 0.017(2) 0.015(2) 0.008(2)
C5 0.040(3) 0.031(3) 0.038(3) 0.007(2) 0.017(2) 0.000(2)
C6 0.023(2) 0.029(2) 0.041(3) 0.005(2) 0.0073(18) 0.0014(18)
C7 0.062(4) 0.027(3) 0.057(3) 0.010(2) 0.026(3) -0.001(2)
C8 0.038(3) 0.023(2) 0.034(2) 0.0012(18) 0.0160(19) -0.0010(18)
C9 0.033(2) 0.025(2) 0.041(3) 0.0079(19) 0.019(2) 0.0010(18)
C10 0.032(2) 0.025(2) 0.046(3) 0.012(2) 0.010(2) 0.0021(19)
C11 0.037(3) 0.029(2) 0.038(3) 0.001(2) 0.014(2) -0.001(2)
C12 0.036(3) 0.029(2) 0.037(2) 0.005(2) 0.013(2) -0.0051(19)
C13 0.042(3) 0.039(3) 0.043(3) 0.003(2) 0.021(2) 0.000(2)
C14 0.043(3) 0.037(3) 0.055(3) 0.005(2) 0.021(3) 0.002(2)
C15 0.038(3) 0.036(3) 0.060(3) -0.001(3) 0.013(2) 0.006(2)
C16 0.035(3) 0.029(2) 0.048(3) 0.001(2) 0.012(2) 0.003(2)
C17 0.028(2) 0.028(2) 0.043(3) 0.002(2) 0.014(2) -0.0009(18)
C18 0.030(2) 0.026(2) 0.036(2) 0.0001(19) 0.0097(19) -0.0035(18)
C19 0.036(3) 0.033(3) 0.049(3) 0.013(2) 0.022(2) 0.004(2)
C20 0.042(3) 0.046(3) 0.045(3) 0.014(2) 0.019(2) 0.012(2)
C21 0.061(4) 0.062(4) 0.053(3) 0.023(3) 0.030(3) 0.024(3)
C22 0.049(4) 0.058(4) 0.085(5) 0.037(4) 0.038(3) 0.015(3)
C23 0.042(3) 0.041(3) 0.086(5) 0.020(3) 0.030(3) 0.003(3)
C24 0.036(3) 0.038(3) 0.067(4) 0.012(3) 0.020(3) 0.003(2)
C25 0.030(2) 0.034(3) 0.047(3) 0.011(2) 0.020(2) 0.005(2)
C26 0.025(2) 0.048(3) 0.047(3) 0.007(2) 0.011(2) 0.005(2)
C27 0.032(3) 0.082(5) 0.053(3) 0.017(3) 0.012(2) 0.013(3)
C28 0.056(4) 0.078(5) 0.054(4) 0.021(3) 0.020(3) 0.032(4)
C29 0.063(4) 0.043(3) 0.081(5) 0.025(3) 0.029(4) 0.017(3)
C30 0.033(3) 0.037(3) 0.064(4) 0.013(3) 0.016(2) 0.011(2)
C31 0.043(3) 0.038(3) 0.037(3) 0.002(2) 0.019(2) 0.001(2)
C32 0.037(3) 0.049(3) 0.047(3) 0.005(3) 0.012(2) 0.007(2)
C33 0.076(5) 0.070(5) 0.050(4) 0.006(3) 0.035(3) 0.014(4)
C34 0.092(6) 0.077(5) 0.050(4) -0.012(4) 0.016(4) 0.028(4)
C35 0.065(4) 0.059(4) 0.059(4) -0.012(3) 0.005(3) 0.012(3)
C36 0.065(4) 0.054(4) 0.072(4) -0.003(3) 0.017(3) -0.004(3)
C37 0.060(4) 0.046(3) 0.052(3) 0.004(3) 0.017(3) -0.007(3)
C38 0.053(3) 0.041(3) 0.032(3) 0.007(2) 0.019(2) 0.004(2)
C39 0.065(4) 0.039(3) 0.043(3) 0.011(2) 0.014(3) 0.001(3)
C40 0.074(5) 0.048(4) 0.063(4) 0.019(3) 0.011(3) 0.014(3)
C41 0.101(6) 0.067(5) 0.044(3) 0.016(3) 0.025(4) 0.040(4)
C42 0.052(4) 0.079(5) 0.050(3) 0.019(3) 0.015(3) 0.017(3)
C43 0.042(3) 0.048(3) 0.048(3) 0.015(3) 0.016(2) 0.010(2)
C44 0.037(3) 0.031(3) 0.049(3) 0.014(2) 0.010(2) 0.000(2)
C45 0.053(3) 0.038(3) 0.042(3) 0.011(2) 0.013(2) -0.002(2)
C46 0.051(3) 0.055(4) 0.038(3) 0.005(3) 0.017(2) -0.008(3)
C47 0.038(3) 0.046(3) 0.053(3) 0.008(3) 0.023(2) 0.003(2)
C48 0.033(2) 0.029(2) 0.044(3) 0.006(2) 0.019(2) -0.0017(19)
C49 0.042(3) 0.023(2) 0.046(3) 0.006(2) 0.023(2) 0.0042(19)
C50 0.033(3) 0.040(3) 0.060(3) 0.007(2) 0.021(2) 0.008(2)
C51 0.024(2) 0.031(2) 0.045(3) 0.010(2) 0.0123(19) 0.0022(18)
C52 0.033(3) 0.032(3) 0.039(3) 0.015(2) 0.015(2) 0.002(2)
C53 0.029(2) 0.032(3) 0.051(3) 0.007(2) 0.019(2) -0.0015(19)
C54 0.030(3) 0.042(3) 0.046(3) 0.016(2) 0.012(2) 0.000(2)
C55 0.033(3) 0.037(3) 0.046(3) 0.015(2) 0.017(2) 0.005(2)
C56 0.048(3) 0.046(3) 0.057(3) 0.022(3) 0.007(3) 0.003(3)
C57 0.059(4) 0.036(3) 0.075(4) 0.024(3) 0.013(3) 0.006(3)
C58 0.048(3) 0.031(3) 0.091(5) 0.009(3) 0.024(3) 0.006(2)
C59 0.033(3) 0.035(3) 0.054(3) 0.008(2) 0.005(2) 0.003(2)
C60 0.027(2) 0.036(3) 0.045(3) 0.013(2) 0.014(2) 0.0006(19)
C61 0.041(3) 0.026(2) 0.042(3) 0.011(2) 0.017(2) 0.005(2)
C62 0.045(3) 0.024(2) 0.057(3) 0.009(2) 0.024(2) 0.001(2)
C63 0.061(4) 0.027(3) 0.055(3) 0.017(2) 0.026(3) 0.007(2)
C64 0.111(6) 0.027(3) 0.060(4) 0.006(3) 0.050(4) -0.003(3)
C65 0.098(6) 0.044(4) 0.099(6) -0.009(4) 0.071(5) -0.016(4)
C66 0.053(4) 0.049(4) 0.096(6) -0.004(4) 0.041(4) -0.006(3)
C67 0.041(3) 0.045(3) 0.068(4) 0.008(3) 0.027(3) 0.004(2)
C68 0.055(3) 0.031(3) 0.047(3) 0.018(2) 0.019(3) 0.005(2)
C69 0.063(4) 0.036(3) 0.053(3) -0.002(3) 0.026(3) -0.002(3)
C70 0.102(6) 0.045(4) 0.055(4) -0.004(3) 0.030(4) -0.017(4)
C71 0.142(8) 0.051(4) 0.060(4) -0.005(3) 0.048(5) 0.025(5)
C72 0.099(6) 0.069(5) 0.061(4) 0.008(4) 0.028(4) 0.042(5)
C73 0.072(4) 0.055(4) 0.044(3) 0.012(3) 0.022(3) 0.025(3)
C74 0.040(3) 0.046(3) 0.050(3) 0.020(3) 0.019(2) 0.005(2)
C75 0.039(3) 0.049(3) 0.043(3) 0.010(2) 0.010(2) 0.007(2)
C76 0.043(3) 0.107(6) 0.055(4) 0.027(4) 0.020(3) 0.008(4)
C77 0.050(4) 0.146(9) 0.070(5) 0.024(5) 0.031(4) 0.026(5)
C78 0.039(3) 0.108(6) 0.054(4) -0.012(4) 0.003(3) 0.019(4)
C79 0.050(4) 0.080(5) 0.053(4) 0.004(3) 0.001(3) 0.031(3)
C80 0.053(4) 0.058(4) 0.050(3) 0.016(3) 0.014(3) 0.024(3)
C81 0.059(4) 0.067(5) 0.125(7) 0.004(5) 0.052(5) 0.002(4)
C82 0.057(4) 0.051(4) 0.045(3) 0.012(3) 0.020(3) 0.009(3)
C83 0.045(3) 0.089(5) 0.045(3) 0.011(3) 0.015(3) 0.023(3)
C84 0.079(5) 0.096(6) 0.054(4) 0.011(4) 0.025(4) 0.029(5)
C85 0.097(7) 0.079(6) 0.085(6) -0.001(5) 0.042(5) 0.019(5)
C86 0.109(7) 0.057(5) 0.175(11) -0.018(6) 0.079(7) -0.021(5)

loop_
_atom_type_symbol
_atom_type_description
_atom_type_scat_dispersion_real
_atom_type_scat_dispersion_imag
_atom_type_scat_source
C C 0.0033 0.0016 'International Tables Vol C Tables 4.2.6.8 and 6.1.1.4'
H H 0.0000 0.0000 'International Tables Vol C Tables 4.2.6.8 and 6.1.1.4'
N N 0.0061 0.0033 'International Tables Vol C Tables 4.2.6.8 and 6.1.1.4'
O O 0.0106 0.0060 'International Tables Vol C Tables 4.2.6.8 and 6.1.1.4'
Ni Ni 0.3393 1.1124 'International Tables Vol C Tables 4.2.6.8 and 6.1.1.4'
Br Br -0.2901 2.4595 'International Tables Vol C Tables 4.2.6.8 and 6.1.1.4'

loop_
_geom_angle_atom_site_label_1
_geom_angle_atom_site_label_2
_geom_angle_atom_site_label_3
_geom_angle
C1 N1 C5 117.9(4)
C1 N1 Ni1 127.1(3)
C5 N1 Ni1 113.1(3)
N1 Ni1 N3 165.93(16)
N1 Ni1 N2 79.04(16)
N3 Ni1 N2 92.67(15)
N1 Ni1 N4 92.62(16)
N3 Ni1 N4 78.48(16)
N2 Ni1 N4 105.15(15)
N1 Ni1 Br1 95.96(12)
N3 Ni1 Br1 98.11(11)
N2 Ni1 Br1 125.67(10)
N4 Ni1 Br1 129.17(11)
N1 C1 C2 123.0(5)
N1 C1 H1A 118.5
C2 C1 H1A 118.5
C6 N2 C8 123.2(4)
C6 N2 Ni1 115.9(3)
C8 N2 Ni1 120.8(3)
C1 C2 C3 118.9(5)
C1 C2 H2A 120.5
C3 C2 H2A 120.5
C48 N3 C44 118.2(4)
C48 N3 Ni1 114.0(3)
C44 N3 Ni1 127.4(3)
C2 C3 C4 119.1(5)
C2 C3 H3A 120.4
C4 C3 H3A 120.4
C49 N4 C51 121.9(4)
C49 N4 Ni1 115.9(3)
C51 N4 Ni1 122.1(3)
C5 C4 C3 119.0(5)
C5 C4 H4A 120.5
C3 C4 H4A 120.5
N1 C5 C4 122.1(5)
N1 C5 C6 114.6(4)
C4 C5 C6 123.3(5)
N2 C6 C7 124.8(5)
N2 C6 C5 115.3(4)
C7 C6 C5 119.9(4)
C6 C7 H7A 109.5
C6 C7 H7B 109.5
H7A C7 H7B 109.5
C6 C7 H7C 109.5
H7A C7 H7C 109.5
H7B C7 H7C 109.5
C9 C8 C17 120.6(4)
C9 C8 N2 120.4(4)
C17 C8 N2 118.0(4)
C8 C9 C10 117.9(4)
C8 C9 C18 120.1(4)
C10 C9 C18 121.7(4)
C11 C10 C9 123.4(5)
C11 C10 H10A 118.3
C9 C10 H10A 118.3
C10 C11 C12 119.1(4)
C10 C11 C31 121.3(5)
C12 C11 C31 119.5(4)
C13 C12 C17 118.6(5)
C13 C12 C11 123.0(5)
C17 C12 C11 118.4(4)
C14 C13 C12 121.6(5)
C14 C13 H13A 119.2
C12 C13 H13A 119.2
C13 C14 C15 120.3(5)
C13 C14 H14A 119.8
C15 C14 H14A 119.8
C16 C15 C14 119.5(5)
C16 C15 H15A 120.2
C14 C15 H15A 120.2
C15 C16 C17 121.2(5)
C15 C16 H16A 119.4
C17 C16 H16A 119.4
C16 C17 C12 118.7(4)
C16 C17 C8 120.9(4)
C12 C17 C8 120.3(4)
C9 C18 C25 113.9(4)
C9 C18 C19 113.7(4)
C25 C18 C19 111.8(4)
C9 C18 H18A 105.5
C25 C18 H18A 105.5
C19 C18 H18A 105.5
C24 C19 C20 119.7(5)
C24 C19 C18 120.9(5)
C20 C19 C18 119.3(5)
C19 C20 C21 121.1(6)
C19 C20 H20A 119.5
C21 C20 H20A 119.5
C22 C21 C20 118.0(6)
C22 C21 H21A 121.0
C20 C21 H21A 121.0
C23 C22 C21 121.7(6)
C23 C22 H22A 119.2
C21 C22 H22A 119.2
C22 C23 C24 119.7(6)
C22 C23 H23A 120.1
C24 C23 H23A 120.1
C19 C24 C23 119.8(6)
C19 C24 H24A 120.1
C23 C24 H24A 120.1
C26 C25 C30 118.5(5)
C26 C25 C18 122.6(5)
C30 C25 C18 118.9(5)
C27 C26 C25 121.0(6)
C27 C26 H26A 119.5
C25 C26 H26A 119.5
C26 C27 C28 119.9(6)
C26 C27 H27A 120.0
C28 C27 H27A 120.0
C29 C28 C27 119.6(6)
C29 C28 H28A 120.2
C27 C28 H28A 120.2
C28 C29 C30 121.1(6)
C28 C29 H29A 119.5
C30 C29 H29A 119.5
C29 C30 C25 119.9(6)
C29 C30 H30A 120.1
C25 C30 H30A 120.1
C38 C31 C11 111.6(4)
C38 C31 C32 113.3(4)
C11 C31 C32 113.7(4)
C38 C31 H31A 105.8
C11 C31 H31A 105.8
C32 C31 H31A 105.8
C33 C32 C37 118.9(6)
C33 C32 C31 119.1(5)
C37 C32 C31 122.0(5)
C32 C33 C34 120.6(7)
C32 C33 H33A 119.7
C34 C33 H33A 119.7
C33 C34 C35 120.3(7)
C33 C34 H34A 119.9
C35 C34 H34A 119.9
C36 C35 C34 119.0(7)
C36 C35 H35A 120.5
C34 C35 H35A 120.5
C35 C36 C37 121.3(7)
C35 C36 H36A 119.4
C37 C36 H36A 119.4
C32 C37 C36 120.0(6)
C32 C37 H37A 120.0
C36 C37 H37A 120.0
C43 C38 C39 118.4(5)
C43 C38 C31 122.3(5)
C39 C38 C31 119.3(5)
C40 C39 C38 121.7(6)
C40 C39 H39A 119.2
C38 C39 H39A 119.2
C39 C40 C41 118.3(7)
C39 C40 H40A 120.8
C41 C40 H40A 120.8
C42 C41 C40 121.1(6)
C42 C41 H41A 119.4
C40 C41 H41A 119.4
C41 C42 C43 120.6(6)
C41 C42 H42A 119.7
C43 C42 H42A 119.7
C38 C43 C42 119.8(6)
C38 C43 H43A 120.1
C42 C43 H43A 120.1
N3 C44 C45 122.6(5)
N3 C44 H44A 118.7
C45 C44 H44A 118.7
C44 C45 C46 118.9(5)
C44 C45 H45A 120.5
C46 C45 H45A 120.5
C47 C46 C45 118.9(5)
C47 C46 H46A 120.6
C45 C46 H46A 120.6
C48 C47 C46 119.7(5)
C48 C47 H47A 120.1
C46 C47 H47A 120.1
N3 C48 C47 121.7(5)
N3 C48 C49 114.1(4)
C47 C48 C49 124.1(4)
N4 C49 C50 125.4(5)
N4 C49 C48 115.6(4)
C50 C49 C48 119.0(4)
C49 C50 H50A 109.5
C49 C50 H50B 109.5
H50A C50 H50B 109.5
C49 C50 H50C 109.5
H50A C50 H50C 109.5
H50B C50 H50C 109.5
C52 C51 C60 120.5(5)
C52 C51 N4 118.8(4)
C60 C51 N4 120.4(4)
C53 C52 C51 118.2(4)
C53 C52 C61 121.4(5)
C51 C52 C61 120.4(4)
C54 C53 C52 124.3(5)
C54 C53 H53A 117.9
C52 C53 H53A 117.9
C53 C54 C55 118.7(5)
C53 C54 C74 121.8(5)
C55 C54 C74 119.4(5)
C54 C55 C56 123.4(5)
C54 C55 C60 119.0(5)
C56 C55 C60 117.5(5)
C57 C56 C55 120.7(6)
C57 C56 H56A 119.6
C55 C56 H56A 119.6
C56 C57 C58 121.3(6)
C56 C57 H57A 119.4
C58 C57 H57A 119.4
C59 C58 C57 120.8(6)
C59 C58 H58A 119.6
C57 C58 H58A 119.6
C58 C59 C60 119.9(5)
C58 C59 H59A 120.0
C60 C59 H59A 120.0
C59 C60 C51 121.2(5)
C59 C60 C55 119.6(5)
C51 C60 C55 119.2(5)
C62 C61 C68 113.3(4)
C62 C61 C52 110.2(4)
C68 C61 C52 114.2(4)
C62 C61 H61A 106.2
C68 C61 H61A 106.2
C52 C61 H61A 106.2
C63 C62 C67 118.4(5)
C63 C62 C61 120.1(5)
C67 C62 C61 121.6(5)
C62 C63 C64 121.2(6)
C62 C63 H63A 119.4
C64 C63 H63A 119.4
C65 C64 C63 119.8(7)
C65 C64 H64A 120.1
C63 C64 H64A 120.1
C64 C65 C66 120.5(6)
C64 C65 H65A 119.8
C66 C65 H65A 119.8
C67 C66 C65 119.1(7)
C67 C66 H66 120.5
C65 C66 H66 120.5
C66 C67 C62 121.0(6)
C66 C67 H67A 119.5
C62 C67 H67A 119.5
C73 C68 C69 118.9(6)
C73 C68 C61 120.6(5)
C69 C68 C61 120.4(5)
C70 C69 C68 119.2(6)
C70 C69 H69A 120.4
C68 C69 H69A 120.4
C69 C70 C71 119.8(7)
C69 C70 H70 120.1
C71 C70 H70 120.1
C72 C71 C70 119.5(7)
C72 C71 H71A 120.2
C70 C71 H71A 120.2
C71 C72 C73 121.1(8)
C71 C72 H72A 119.5
C73 C72 H72A 119.5
C72 C73 C68 121.5(7)
C72 C73 H73A 119.2
C68 C73 H73A 119.2
C82 C74 C75 113.3(5)
C82 C74 C54 110.4(5)
C75 C74 C54 111.9(4)
C82 C74 H74A 106.9
C75 C74 H74A 106.9
C54 C74 H74A 106.9
C76 C75 C80 118.8(5)
C76 C75 C74 122.4(5)
C80 C75 C74 118.8(5)
C75 C76 C77 120.5(6)
C75 C76 H76A 119.7
C77 C76 H76A 119.7
C78 C77 C76 120.7(7)
C78 C77 H77A 119.6
C76 C77 H77A 119.6
C77 C78 C79 120.7(6)
C77 C78 H78A 119.7
C79 C78 H78A 119.7
C78 C79 C80 119.8(6)
C78 C79 H79A 120.1
C80 C79 H79A 120.1
C75 C80 C79 119.5(6)
C75 C80 H80A 120.2
C79 C80 H80A 120.2
C82 C81 C86 122.2(7)
C82 C81 H81A 118.9
C86 C81 H81A 118.9
C81 C82 C83 116.8(6)
C81 C82 C74 124.2(6)
C83 C82 C74 118.9(6)
C84 C83 C82 121.2(7)
C84 C83 H83A 119.4
C82 C83 H83A 119.4
C85 C84 C83 121.3(8)
C85 C84 H84A 119.3
C83 C84 H84A 119.3
C84 C85 C86 118.0(8)
C84 C85 H85A 121.0
C86 C85 H85A 121.0
C85 C86 C81 120.5(8)
C85 C86 H86A 119.8
C81 C86 H86A 119.8

loop_
_geom_bond_atom_site_label_1
_geom_bond_atom_site_label_2
_geom_bond_distance
Br1 Ni1 2.4012(10)
N1 C1 1.342(6)
N1 C5 1.364(6)
N1 Ni1 2.056(4)
Ni1 N3 2.058(4)
Ni1 N2 2.059(4)
Ni1 N4 2.062(4)
C1 C2 1.373(7)
C1 H1A 0.9300
N2 C6 1.299(6)
N2 C8 1.438(6)
C2 C3 1.388(8)
C2 H2A 0.9300
N3 C48 1.354(6)
N3 C44 1.353(6)
C3 C4 1.383(8)
C3 H3A 0.9300
N4 C49 1.289(6)
N4 C51 1.435(6)
C4 C5 1.383(7)
C4 H4A 0.9300
C5 C6 1.483(7)
C6 C7 1.481(7)
C7 H7A 0.9600
C7 H7B 0.9600
C7 H7C 0.9600
C8 C9 1.387(7)
C8 C17 1.435(6)
C9 C10 1.424(7)
C9 C18 1.523(6)
C10 C11 1.367(7)
C10 H10A 0.9300
C11 C12 1.449(7)
C11 C31 1.543(7)
C12 C13 1.408(7)
C12 C17 1.414(7)
C13 C14 1.362(8)
C13 H13A 0.9300
C14 C15 1.401(8)
C14 H14A 0.9300
C15 C16 1.377(7)
C15 H15A 0.9300
C16 C17 1.413(7)
C16 H16A 0.9300
C18 C25 1.529(7)
C18 C19 1.539(6)
C18 H18A 0.9800
C19 C24 1.379(8)
C19 C20 1.390(7)
C20 C21 1.408(8)
C20 H20A 0.9300
C21 C22 1.382(10)
C21 H21A 0.9300
C22 C23 1.376(10)
C22 H22A 0.9300
C23 C24 1.406(8)
C23 H23A 0.9300
C24 H24A 0.9300
C25 C26 1.385(7)
C25 C30 1.391(7)
C26 C27 1.385(8)
C26 H26A 0.9300
C27 C28 1.389(10)
C27 H27A 0.9300
C28 C29 1.355(10)
C28 H28A 0.9300
C29 C30 1.399(8)
C29 H29A 0.9300
C30 H30A 0.9300
C31 C38 1.514(7)
C31 C32 1.548(8)
C31 H31A 0.9800
C32 C33 1.384(8)
C32 C37 1.377(8)
C33 C34 1.381(10)
C33 H33A 0.9300
C34 C35 1.382(11)
C34 H34A 0.9300
C35 C36 1.362(10)
C35 H35A 0.9300
C36 C37 1.386(9)
C36 H36A 0.9300
C37 H37A 0.9300
C38 C43 1.390(8)
C38 C39 1.400(7)
C39 C40 1.392(9)
C39 H39A 0.9300
C40 C41 1.384(10)
C40 H40A 0.9300
C41 C42 1.367(10)
C41 H41A 0.9300
C42 C43 1.397(8)
C42 H42A 0.9300
C43 H43A 0.9300
C44 C45 1.373(7)
C44 H44A 0.9300
C45 C46 1.385(8)
C45 H45A 0.9300
C46 C47 1.382(8)
C46 H46A 0.9300
C47 C48 1.376(7)
C47 H47A 0.9300
C48 C49 1.496(7)
C49 C50 1.496(7)
C50 H50A 0.9600
C50 H50B 0.9600
C50 H50C 0.9600
C51 C52 1.385(7)
C51 C60 1.430(7)
C52 C53 1.390(7)
C52 C61 1.532(6)
C53 C54 1.368(7)
C53 H53A 0.9300
C54 C55 1.417(8)
C54 C74 1.542(8)
C55 C56 1.427(7)
C55 C60 1.432(7)
C56 C57 1.362(9)
C56 H56A 0.9300
C57 C58 1.384(9)
C57 H57A 0.9300
C58 C59 1.370(8)
C58 H58A 0.9300
C59 C60 1.421(7)
C59 H59A 0.9300
C61 C62 1.522(7)
C61 C68 1.529(7)
C61 H61A 0.9800
C62 C63 1.391(8)
C62 C67 1.399(8)
C63 C64 1.389(8)
C63 H63A 0.9300
C64 C65 1.360(11)
C64 H64A 0.9300
C65 C66 1.417(11)
C65 H65A 0.9300
C66 C67 1.376(8)
C66 H66 0.9300
C67 H67A 0.9300
C68 C73 1.374(8)
C68 C69 1.418(8)
C69 C70 1.387(9)
C69 H69A 0.9300
C70 C71 1.411(11)
C70 H70 0.9300
C71 C72 1.363(12)
C71 H71A 0.9300
C72 C73 1.358(9)
C72 H72A 0.9300
C73 H73A 0.9300
C74 C82 1.524(8)
C74 C75 1.527(7)
C74 H74A 0.9800
C75 C76 1.379(8)
C75 C80 1.398(8)
C76 C77 1.397(9)
C76 H76A 0.9300
C77 C78 1.329(10)
C77 H77A 0.9300
C78 C79 1.389(10)
C78 H78A 0.9300
C79 C80 1.398(8)
C79 H79A 0.9300
C80 H80A 0.9300
C81 C82 1.356(10)
C81 C86 1.401(11)
C81 H81A 0.9300
C82 C83 1.390(8)
C83 C84 1.389(10)
C83 H83A 0.9300
C84 C85 1.366(12)
C84 H84A 0.9300
C85 C86 1.369(12)
C85 H85A 0.9300
C86 H86A 0.9300

loop_
_geom_torsion_atom_site_label_1
_geom_torsion_atom_site_label_2
_geom_torsion_atom_site_label_3
_geom_torsion_atom_site_label_4
_geom_torsion
C1 N1 Ni1 N3 120.7(7)
C5 N1 Ni1 N3 -43.2(8)
C1 N1 Ni1 N2 175.4(4)
C5 N1 Ni1 N2 11.5(3)
C1 N1 Ni1 N4 70.5(4)
C5 N1 Ni1 N4 -93.5(3)
C1 N1 Ni1 Br1 -59.3(4)
C5 N1 Ni1 Br1 136.7(3)
C5 N1 C1 C2 1.8(7)
Ni1 N1 C1 C2 -161.4(4)
N1 Ni1 N2 C6 -4.9(3)
N3 Ni1 N2 C6 163.6(3)
N4 Ni1 N2 C6 84.8(3)
Br1 Ni1 N2 C6 -94.4(3)
N1 Ni1 N2 C8 173.9(3)
N3 Ni1 N2 C8 -17.6(3)
N4 Ni1 N2 C8 -96.4(3)
Br1 Ni1 N2 C8 84.4(3)
N1 C1 C2 C3 0.3(8)
N1 Ni1 N3 C48 -38.8(8)
N2 Ni1 N3 C48 -92.2(3)
N4 Ni1 N3 C48 12.7(3)
Br1 Ni1 N3 C48 141.2(3)
N1 Ni1 N3 C44 133.5(6)
N2 Ni1 N3 C44 80.1(4)
N4 Ni1 N3 C44 -175.0(4)
Br1 Ni1 N3 C44 -46.5(4)
C1 C2 C3 C4 -1.8(8)
N1 Ni1 N4 C49 157.9(3)
N3 Ni1 N4 C49 -11.1(3)
N2 Ni1 N4 C49 78.6(4)
Br1 Ni1 N4 C49 -102.2(3)
N1 Ni1 N4 C51 -25.8(4)
N3 Ni1 N4 C51 165.2(4)
N2 Ni1 N4 C51 -105.2(4)
Br1 Ni1 N4 C51 74.0(4)
C2 C3 C4 C5 1.2(8)
C1 N1 C5 C4 -2.4(7)
Ni1 N1 C5 C4 163.1(4)
C1 N1 C5 C6 178.5(4)
Ni1 N1 C5 C6 -15.9(5)
C3 C4 C5 N1 0.9(8)
C3 C4 C5 C6 179.9(5)
C8 N2 C6 C7 0.9(7)
Ni1 N2 C6 C7 179.7(4)
C8 N2 C6 C5 179.1(4)
Ni1 N2 C6 C5 -2.1(5)
N1 C5 C6 N2 12.2(6)
C4 C5 C6 N2 -166.9(5)
N1 C5 C6 C7 -169.5(4)
C4 C5 C6 C7 11.4(7)
C6 N2 C8 C9 100.7(5)
Ni1 N2 C8 C9 -78.1(5)
C6 N2 C8 C17 -90.5(5)
Ni1 N2 C8 C17 90.8(4)
C17 C8 C9 C10 -1.4(7)
N2 C8 C9 C10 167.1(4)
C17 C8 C9 C18 -175.4(4)
N2 C8 C9 C18 -6.8(6)
C8 C9 C10 C11 -2.5(7)
C18 C9 C10 C11 171.4(4)
C9 C10 C11 C12 3.2(7)
C9 C10 C11 C31 -174.3(4)
C10 C11 C12 C13 -177.5(5)
C31 C11 C12 C13 0.0(7)
C10 C11 C12 C17 0.1(7)
C31 C11 C12 C17 177.6(4)
C17 C12 C13 C14 0.5(8)
C11 C12 C13 C14 178.1(5)
C12 C13 C14 C15 2.5(8)
C13 C14 C15 C16 -2.9(8)
C14 C15 C16 C17 0.4(8)
C15 C16 C17 C12 2.5(7)
C15 C16 C17 C8 -174.2(5)
C13 C12 C17 C16 -2.9(7)
C11 C12 C17 C16 179.3(4)
C13 C12 C17 C8 173.8(4)
C11 C12 C17 C8 -3.9(7)
C9 C8 C17 C16 -178.7(4)
N2 C8 C17 C16 12.5(7)
C9 C8 C17 C12 4.6(7)
N2 C8 C17 C12 -164.2(4)
C8 C9 C18 C25 162.3(4)
C10 C9 C18 C25 -11.4(6)
C8 C9 C18 C19 -68.1(6)
C10 C9 C18 C19 118.2(5)
C9 C18 C19 C24 -51.5(6)
C25 C18 C19 C24 79.2(6)
C9 C18 C19 C20 130.9(5)
C25 C18 C19 C20 -98.5(5)
C24 C19 C20 C21 -0.1(8)
C18 C19 C20 C21 177.6(5)
C19 C20 C21 C22 0.1(8)
C20 C21 C22 C23 -0.3(9)
C21 C22 C23 C24 0.5(9)
C20 C19 C24 C23 0.3(8)
C18 C19 C24 C23 -177.4(5)
C22 C23 C24 C19 -0.5(8)
C9 C18 C25 C26 75.8(6)
C19 C18 C25 C26 -54.8(6)
C9 C18 C25 C30 -103.5(5)
C19 C18 C25 C30 125.9(5)
C30 C25 C26 C27 2.7(7)
C18 C25 C26 C27 -176.6(5)
C25 C26 C27 C28 -2.4(8)
C26 C27 C28 C29 1.3(9)
C27 C28 C29 C30 -0.6(10)
C28 C29 C30 C25 1.0(9)
C26 C25 C30 C29 -2.0(8)
C18 C25 C30 C29 177.3(5)
C10 C11 C31 C38 22.3(7)
C12 C11 C31 C38 -155.1(5)
C10 C11 C31 C32 -107.4(5)
C12 C11 C31 C32 75.2(6)
C38 C31 C32 C33 81.2(6)
C11 C31 C32 C33 -149.9(5)
C38 C31 C32 C37 -96.7(6)
C11 C31 C32 C37 32.2(7)
C37 C32 C33 C34 -1.0(10)
C31 C32 C33 C34 -178.9(6)
C32 C33 C34 C35 0.8(11)
C33 C34 C35 C36 1.2(11)
C34 C35 C36 C37 -2.9(11)
C33 C32 C37 C36 -0.7(9)
C31 C32 C37 C36 177.1(6)
C35 C36 C37 C32 2.7(11)
C11 C31 C38 C43 -86.6(6)
C32 C31 C38 C43 43.3(7)
C11 C31 C38 C39 92.3(6)
C32 C31 C38 C39 -137.7(5)
C43 C38 C39 C40 2.6(8)
C31 C38 C39 C40 -176.4(5)
C38 C39 C40 C41 -1.0(9)
C39 C40 C41 C42 0.4(10)
C40 C41 C42 C43 -1.5(10)
C39 C38 C43 C42 -3.6(8)
C31 C38 C43 C42 175.3(5)
C41 C42 C43 C38 3.1(9)
C48 N3 C44 C45 0.1(7)
Ni1 N3 C44 C45 -171.9(4)
N3 C44 C45 C46 1.1(8)
C44 C45 C46 C47 -1.3(9)
C45 C46 C47 C48 0.3(9)
C44 N3 C48 C47 -1.2(7)
Ni1 N3 C48 C47 171.9(4)
C44 N3 C48 C49 174.3(4)
Ni1 N3 C48 C49 -12.7(5)
C46 C47 C48 N3 1.0(8)
C46 C47 C48 C49 -174.0(5)
C51 N4 C49 C50 10.6(7)
Ni1 N4 C49 C50 -173.1(4)
C51 N4 C49 C48 -168.7(4)
Ni1 N4 C49 C48 7.6(5)
N3 C48 C49 N4 3.5(6)
C47 C48 C49 N4 178.8(5)
N3 C48 C49 C50 -175.9(4)
C47 C48 C49 C50 -0.6(7)
C49 N4 C51 C52 95.6(5)
Ni1 N4 C51 C52 -80.4(5)
C49 N4 C51 C60 -89.8(6)
Ni1 N4 C51 C60 94.2(5)
C60 C51 C52 C53 -3.1(7)
N4 C51 C52 C53 171.5(4)
C60 C51 C52 C61 176.9(4)
N4 C51 C52 C61 -8.5(7)
C51 C52 C53 C54 3.2(7)
C61 C52 C53 C54 -176.8(4)
C52 C53 C54 C55 -2.1(7)
C52 C53 C54 C74 176.2(5)
C53 C54 C55 C56 179.9(5)
C74 C54 C55 C56 1.6(7)
C53 C54 C55 C60 1.1(7)
C74 C54 C55 C60 -177.3(4)
C54 C55 C56 C57 176.8(6)
C60 C55 C56 C57 -4.3(8)
C55 C56 C57 C58 4.9(10)
C56 C57 C58 C59 -2.0(10)
C57 C58 C59 C60 -1.3(9)
C58 C59 C60 C51 -177.2(5)
C58 C59 C60 C55 1.6(8)
C52 C51 C60 C59 -179.0(5)
N4 C51 C60 C59 6.5(7)
C52 C51 C60 C55 2.2(7)
N4 C51 C60 C55 -172.3(4)
C54 C55 C60 C59 -180.0(4)
C56 C55 C60 C59 1.1(7)
C54 C55 C60 C51 -1.1(7)
C56 C55 C60 C51 180.0(5)
C53 C52 C61 C62 105.5(5)
C51 C52 C61 C62 -74.6(6)
C53 C52 C61 C68 -23.4(7)
C51 C52 C61 C68 156.6(5)
C68 C61 C62 C63 -98.1(6)
C52 C61 C62 C63 132.6(5)
C68 C61 C62 C67 83.2(6)
C52 C61 C62 C67 -46.2(7)
C67 C62 C63 C64 -0.6(8)
C61 C62 C63 C64 -179.4(5)
C62 C63 C64 C65 -1.0(9)
C63 C64 C65 C66 1.4(10)
C64 C65 C66 C67 -0.1(10)
C65 C66 C67 C62 -1.6(10)
C63 C62 C67 C66 1.9(9)
C61 C62 C67 C66 -179.3(5)
C62 C61 C68 C73 137.7(5)
C52 C61 C68 C73 -95.0(6)
C62 C61 C68 C69 -45.0(7)
C52 C61 C68 C69 82.2(6)
C73 C68 C69 C70 1.4(8)
C61 C68 C69 C70 -175.9(5)
C68 C69 C70 C71 -2.3(10)
C69 C70 C71 C72 1.7(11)
C70 C71 C72 C73 -0.2(12)
C71 C72 C73 C68 -0.7(11)
C69 C68 C73 C72 0.1(9)
C61 C68 C73 C72 177.4(6)
C53 C54 C74 C82 25.3(7)
C55 C54 C74 C82 -156.4(5)
C53 C54 C74 C75 -101.9(6)
C55 C54 C74 C75 76.4(6)
C82 C74 C75 C76 -97.9(7)
C54 C74 C75 C76 27.7(8)
C82 C74 C75 C80 80.5(7)
C54 C74 C75 C80 -153.8(5)
C80 C75 C76 C77 0.5(12)
C74 C75 C76 C77 179.0(7)
C75 C76 C77 C78 -1.0(14)
C76 C77 C78 C79 0.5(14)
C77 C78 C79 C80 0.4(12)
C76 C75 C80 C79 0.4(10)
C74 C75 C80 C79 -178.2(6)
C78 C79 C80 C75 -0.8(11)
C86 C81 C82 C83 -2.2(13)
C86 C81 C82 C74 176.3(8)
C75 C74 C82 C81 19.4(9)
C54 C74 C82 C81 -107.0(7)
C75 C74 C82 C83 -162.1(5)
C54 C74 C82 C83 71.5(6)
C81 C82 C83 C84 1.9(10)
C74 C82 C83 C84 -176.7(6)
C82 C83 C84 C85 -0.9(11)
C83 C84 C85 C86 0.1(13)
C84 C85 C86 C81 -0.4(16)
C82 C81 C86 C85 1.5(17)

loop_
_platon_squeeze_void_nr
_platon_squeeze_void_average_x
_platon_squeeze_void_average_y
_platon_squeeze_void_average_z
_platon_squeeze_void_volume
_platon_squeeze_void_count_electrons
1 0.101 0.452 0.283 60.6 6.6
2 -0.101 0.548 0.717 60.6 7.0
3 0.500 1.000 0.500 399.8 133.6
